data_7158811
loop_
_publ_author_name
'Cho, Eun Hee'
'Akhtar, Muhammad Saeed'
'Aslam, Mohammad'
'Thombal, Raju S.'
'Li, Xin'
'Shim, Jae-Jin'
'Lee, Yong Rok'

_publ_section_title
;
 Transition Metal-Catalyzed Regioselective Functionalization of Carbazoles
 and Indolines with Maleimides
;
_journal_name_full 'Organic &amp; Biomolecular Chemistry'
_journal_paper_doi 10.1039/D2OB01077A
_journal_year 2022
_chemical_formula_moiety 'C22 H15 Br N4 O2'
_chemical_formula_sum 'C22 H15 Br N4 O2'
_chemical_formula_weight 447.29
_chemical_melting_point 514
_chemical_name_systematic 3-(5-Bromo-1-(pyrimidin-2-yl)-1H-indol-2-yl)-1-phenylpyrrolidine-2,5-dione
_space_group_crystal_system monoclinic
_space_group_IT_number 14
_space_group_name_Hall '-P 2yn'
_space_group_name_H-M_alt 'P 1 21/n 1'
_atom_sites_solution_hydrogens geom
_audit_creation_method SHELXL-2018/3
_audit_update_record
;
2022-06-08 deposited with the CCDC.	2022-08-05 downloaded from the CCDC.
;
_cell_angle_alpha 90
_cell_angle_beta 99.42(3)
_cell_angle_gamma 90
_cell_formula_units_Z 4
_cell_length_a 17.315(11)
_cell_length_b 7.025(5)
_cell_length_c 17.444(11)
_cell_measurement_reflns_used 9228
_cell_measurement_temperature 223(2)
_cell_measurement_theta_max 25.53
_cell_measurement_theta_min 2.37
_cell_volume 2093(2)
_computing_cell_refinement 'Bruker SAINT'
_computing_data_collection 'Bruker APEX2'
_computing_data_reduction 'Bruker SAINT'
_computing_molecular_graphics 'Bruker SHELXTL'
_computing_publication_material 'Bruker SHELXTL'
_computing_structure_refinement 'SHELXL-2018/3 (Sheldrick, 2018)'
_computing_structure_solution 'SHELXT 2014/5 (Sheldrick, 2014)'
_diffrn_ambient_temperature 223(2)
_diffrn_measured_fraction_theta_full 0.999
_diffrn_measured_fraction_theta_max 0.997
_diffrn_measurement_device_type 'Bruker APEX-II CCD'
_diffrn_measurement_method '\f and \w scans'
_diffrn_radiation_type MoK\a
_diffrn_radiation_wavelength 0.71073
_diffrn_reflns_av_R_equivalents 0.0500
_diffrn_reflns_av_unetI/netI 0.0319
_diffrn_reflns_Laue_measured_fraction_full 0.999
_diffrn_reflns_Laue_measured_fraction_max 0.997
_diffrn_reflns_limit_h_max 23
_diffrn_reflns_limit_h_min -23
_diffrn_reflns_limit_k_max 9
_diffrn_reflns_limit_k_min -9
_diffrn_reflns_limit_l_max 23
_diffrn_reflns_limit_l_min -23
_diffrn_reflns_number 41083
_diffrn_reflns_point_group_measured_fraction_full 0.999
_diffrn_reflns_point_group_measured_fraction_max 0.997
_diffrn_reflns_theta_full 25.242
_diffrn_reflns_theta_max 28.362
_diffrn_reflns_theta_min 2.367
_exptl_absorpt_coefficient_mu 1.988
_exptl_absorpt_correction_T_max 0.7457
_exptl_absorpt_correction_T_min 0.6719
_exptl_absorpt_correction_type multi-scan
_exptl_absorpt_process_details SADABS
_exptl_crystal_colour colourless
_exptl_crystal_density_diffrn 1.419
_exptl_crystal_description BLOCK
_exptl_crystal_F_000 904
_exptl_crystal_recrystallization_method 'Re-crystallisation from solvent: Ethylacetate'
_exptl_crystal_size_max 0.246
_exptl_crystal_size_mid 0.185
_exptl_crystal_size_min 0.140
_refine_diff_density_max 0.627
_refine_diff_density_min -0.755
_refine_diff_density_rms 0.055
_refine_ls_extinction_method none
_refine_ls_goodness_of_fit_ref 1.033
_refine_ls_hydrogen_treatment constr
_refine_ls_matrix_type full
_refine_ls_number_parameters 262
_refine_ls_number_reflns 5224
_refine_ls_number_restraints 0
_refine_ls_restrained_S_all 1.033
_refine_ls_R_factor_all 0.0754
_refine_ls_R_factor_gt 0.0475
_refine_ls_shift/su_max 0.001
_refine_ls_shift/su_mean 0.000
_refine_ls_structure_factor_coef Fsqd
_refine_ls_weighting_details 'w=1/[\s^2^(Fo^2^)+(0.0403P)^2^+1.8044P] where P=(Fo^2^+2Fc^2^)/3'
_refine_ls_weighting_scheme calc
_refine_ls_wR_factor_gt 0.1042
_refine_ls_wR_factor_ref 0.1173
_reflns_Friedel_coverage 0.000
_reflns_number_gt 3651
_reflns_number_total 5224
_reflns_threshold_expression 'I > 2\s(I)'
_cod_data_source_file d2ob01077a2.cif
_cod_data_source_block eh_141a_a_sq
_cod_original_sg_symbol_H-M 'P 21/n'
_cod_database_code 7158811
_shelx_shelxl_version_number 2018/3
_shelx_space_group_comment
; 
The symmetry employed for this shelxl refinement is uniquely defined 
by the following loop, which should always be used as a source of 
symmetry information in preference to the above space-group names. 
They are only intended as comments. 
;
_shelx_estimated_absorpt_t_min 0.640
_shelx_estimated_absorpt_t_max 0.768

loop_
_space_group_symop_operation_xyz
'x, y, z'
'-x+1/2, y+1/2, -z+1/2'
'-x, -y, -z'
'x-1/2, -y-1/2, z-1/2'

loop_
_atom_site_label
_atom_site_type_symbol
_atom_site_fract_x
_atom_site_fract_y
_atom_site_fract_z
_atom_site_U_iso_or_equiv
_atom_site_adp_type
_atom_site_occupancy
_atom_site_site_symmetry_order
_atom_site_calc_flag
_atom_site_refinement_flags_posn
_atom_site_refinement_flags_adp
_atom_site_refinement_flags_occupancy
_atom_site_disorder_assembly
_atom_site_disorder_group
Br1 Br 0.31497(3) 0.60483(7) 0.79585(2) 0.08627(17) Uani 1 1 d . . . . .
O1 O 0.31413(10) 0.5491(2) 0.29649(9) 0.0388(4) Uani 1 1 d . . . . .
O2 O 0.38643(12) 1.1259(2) 0.21325(12) 0.0518(5) Uani 1 1 d . . . . .
N1 N 0.40721(10) 0.7677(2) 0.48369(11) 0.0292(4) Uani 1 1 d . . . . .
N2 N 0.54319(11) 0.7558(3) 0.50406(12) 0.0438(5) Uani 1 1 d . . . . .
N3 N 0.47070(11) 0.7822(3) 0.37684(12) 0.0368(4) Uani 1 1 d . . . . .
N4 N 0.34577(11) 0.8226(3) 0.23513(11) 0.0307(4) Uani 1 1 d . . . . .
C1 C 0.34823(17) 0.6622(4) 0.69988(15) 0.0477(6) Uani 1 1 d . . . . .
C2 C 0.42788(17) 0.6672(4) 0.69708(15) 0.0459(6) Uani 1 1 d . . . . .
H2 H 0.464016 0.649098 0.742938 0.055 Uiso 1 1 calc R U . . .
C3 C 0.45469(15) 0.6983(3) 0.62792(14) 0.0365(5) Uani 1 1 d . . . . .
H3 H 0.508591 0.699121 0.625793 0.044 Uiso 1 1 calc R U . . .
C4 C 0.39970(13) 0.7284(3) 0.56130(13) 0.0300(5) Uani 1 1 d . . . . .
C5 C 0.31925(14) 0.7263(3) 0.56496(14) 0.0351(5) Uani 1 1 d . . . . .
C6 C 0.29332(16) 0.6908(4) 0.63505(15) 0.0446(6) Uani 1 1 d . . . . .
H6 H 0.239566 0.686559 0.637748 0.053 Uiso 1 1 calc R U . . .
C7 C 0.27865(14) 0.7685(3) 0.48901(14) 0.0354(5) Uani 1 1 d . . . . .
H7 H 0.223988 0.776634 0.474865 0.042 Uiso 1 1 calc R U . . .
C8 C 0.33091(12) 0.7949(3) 0.44080(13) 0.0298(5) Uani 1 1 d . . . . .
C9 C 0.47727(12) 0.7680(3) 0.45337(13) 0.0299(5) Uani 1 1 d . . . . .
C10 C 0.60866(15) 0.7609(4) 0.47291(17) 0.0488(7) Uani 1 1 d . . . . .
H10 H 0.656882 0.750492 0.506369 0.059 Uiso 1 1 calc R U . . .
C11 C 0.60947(15) 0.7802(4) 0.39560(17) 0.0450(6) Uani 1 1 d . . . . .
H11 H 0.656465 0.786687 0.375319 0.054 Uiso 1 1 calc R U . . .
C12 C 0.53769(15) 0.7896(4) 0.34877(16) 0.0437(6) Uani 1 1 d . . . . .
H12 H 0.535741 0.801835 0.294827 0.052 Uiso 1 1 calc R U . . .
C13 C 0.30940(13) 0.8588(3) 0.35827(13) 0.0314(5) Uani 1 1 d . . . . .
H13 H 0.251909 0.876373 0.350002 0.038 Uiso 1 1 calc R U . . .
C14 C 0.32444(12) 0.7191(3) 0.29664(13) 0.0311(5) Uani 1 1 d . . . . .
C15 C 0.36100(13) 1.0130(3) 0.25465(14) 0.0356(5) Uani 1 1 d . . . . .
C16 C 0.34237(14) 1.0475(3) 0.33429(14) 0.0351(5) Uani 1 1 d . . . . .
H16A H 0.303637 1.149529 0.333366 0.042 Uiso 1 1 calc R U . . .
H16B H 0.389646 1.082835 0.370432 0.042 Uiso 1 1 calc R U . . .
C17 C 0.35672(13) 0.7424(3) 0.16261(13) 0.0314(5) Uani 1 1 d . . . . .
C18 C 0.39999(15) 0.5775(4) 0.16067(15) 0.0407(6) Uani 1 1 d . . . . .
H18 H 0.421237 0.515320 0.207068 0.049 Uiso 1 1 calc R U . . .
C19 C 0.41162(17) 0.5051(4) 0.08995(17) 0.0506(7) Uani 1 1 d . . . . .
H19 H 0.441178 0.393471 0.088152 0.061 Uiso 1 1 calc R U . . .
C20 C 0.37995(18) 0.5962(4) 0.02151(16) 0.0521(7) Uani 1 1 d . . . . .
H20 H 0.388919 0.547670 -0.026477 0.063 Uiso 1 1 calc R U . . .
C21 C 0.33550(17) 0.7572(4) 0.02382(15) 0.0483(7) Uani 1 1 d . . . . .
H21 H 0.313327 0.817419 -0.022723 0.058 Uiso 1 1 calc R U . . .
C22 C 0.32320(14) 0.8311(4) 0.09404(14) 0.0386(5) Uani 1 1 d . . . . .
H22 H 0.292358 0.940766 0.095489 0.046 Uiso 1 1 calc R U . . .

loop_
_atom_site_aniso_label
_atom_site_aniso_U_11
_atom_site_aniso_U_22
_atom_site_aniso_U_33
_atom_site_aniso_U_23
_atom_site_aniso_U_13
_atom_site_aniso_U_12
Br1 0.0927(3) 0.1210(4) 0.0499(2) 0.0297(2) 0.02589(19) 0.0069(2)
O1 0.0459(10) 0.0323(9) 0.0379(9) 0.0003(7) 0.0057(8) -0.0076(7)
O2 0.0648(13) 0.0346(9) 0.0591(12) 0.0067(8) 0.0197(10) -0.0063(9)
N1 0.0239(9) 0.0288(9) 0.0333(9) -0.0004(7) 0.0002(7) -0.0006(7)
N2 0.0257(10) 0.0588(14) 0.0445(12) -0.0120(10) -0.0018(9) 0.0039(10)
N3 0.0289(10) 0.0417(11) 0.0399(11) 0.0036(9) 0.0063(8) 0.0040(9)
N4 0.0291(10) 0.0286(9) 0.0332(10) 0.0020(8) 0.0020(8) -0.0001(8)
C1 0.0553(17) 0.0514(15) 0.0376(13) 0.0066(12) 0.0115(12) 0.0023(13)
C2 0.0538(17) 0.0445(14) 0.0360(13) 0.0068(11) -0.0029(12) 0.0068(12)
C3 0.0358(13) 0.0330(12) 0.0387(12) 0.0029(10) -0.0001(10) 0.0015(10)
C4 0.0311(11) 0.0239(10) 0.0338(11) -0.0015(9) 0.0011(9) 0.0004(9)
C5 0.0336(12) 0.0322(12) 0.0391(12) -0.0040(10) 0.0048(10) 0.0021(10)
C6 0.0432(15) 0.0481(15) 0.0449(14) 0.0017(12) 0.0146(12) 0.0008(12)
C7 0.0268(11) 0.0387(13) 0.0396(12) -0.0057(10) 0.0027(10) -0.0002(10)
C8 0.0236(11) 0.0295(11) 0.0348(11) -0.0042(9) 0.0004(9) 0.0001(9)
C9 0.0260(11) 0.0235(10) 0.0389(12) -0.0033(9) 0.0015(9) -0.0001(9)
C10 0.0258(12) 0.0611(17) 0.0566(17) -0.0170(14) -0.0021(11) 0.0036(12)
C11 0.0303(13) 0.0410(14) 0.0659(18) -0.0110(12) 0.0145(12) -0.0008(11)
C12 0.0397(14) 0.0459(14) 0.0477(15) 0.0023(12) 0.0134(12) 0.0024(12)
C13 0.0237(11) 0.0331(11) 0.0350(11) -0.0024(9) -0.0027(9) 0.0007(9)
C14 0.0252(11) 0.0343(12) 0.0316(11) -0.0005(9) -0.0021(9) -0.0023(9)
C15 0.0308(12) 0.0303(12) 0.0442(13) 0.0026(10) 0.0015(10) 0.0017(10)
C16 0.0312(12) 0.0295(11) 0.0425(13) -0.0002(10) -0.0004(10) 0.0041(10)
C17 0.0269(11) 0.0335(12) 0.0333(11) 0.0023(9) 0.0033(9) -0.0044(9)
C18 0.0381(14) 0.0412(14) 0.0420(14) 0.0043(11) 0.0038(11) 0.0050(11)
C19 0.0488(16) 0.0519(16) 0.0527(16) -0.0058(13) 0.0129(13) 0.0047(13)
C20 0.0603(18) 0.0584(18) 0.0408(14) -0.0064(13) 0.0176(13) -0.0173(15)
C21 0.0522(16) 0.0540(16) 0.0373(14) 0.0092(12) 0.0032(12) -0.0142(14)
C22 0.0370(13) 0.0387(13) 0.0389(13) 0.0078(10) 0.0026(11) -0.0033(10)

loop_
_atom_type_symbol
_atom_type_description
_atom_type_scat_dispersion_real
_atom_type_scat_dispersion_imag
_atom_type_scat_source
C C 0.0033 0.0016 'International Tables Vol C Tables 4.2.6.8 and 6.1.1.4'
H H 0.0000 0.0000 'International Tables Vol C Tables 4.2.6.8 and 6.1.1.4'
Br Br -0.2901 2.4595 'International Tables Vol C Tables 4.2.6.8 and 6.1.1.4'
N N 0.0061 0.0033 'International Tables Vol C Tables 4.2.6.8 and 6.1.1.4'
O O 0.0106 0.0060 'International Tables Vol C Tables 4.2.6.8 and 6.1.1.4'

loop_
_geom_angle_atom_site_label_1
_geom_angle_atom_site_label_2
_geom_angle_atom_site_label_3
_geom_angle
_geom_angle_site_symmetry_1
_geom_angle_site_symmetry_3
_geom_angle_publ_flag
C9 N1 C4 125.83(18) . . ?
C9 N1 C8 126.10(19) . . ?
C4 N1 C8 107.96(18) . . ?
C9 N2 C10 115.0(2) . . ?
C9 N3 C12 115.9(2) . . ?
C14 N4 C15 112.05(19) . . ?
C14 N4 C17 124.55(19) . . ?
C15 N4 C17 123.25(19) . . ?
C6 C1 C2 121.8(2) . . ?
C6 C1 Br1 119.3(2) . . ?
C2 C1 Br1 118.8(2) . . ?
C3 C2 C1 120.9(2) . . ?
C3 C2 H2 119.6 . . ?
C1 C2 H2 119.6 . . ?
C2 C3 C4 118.2(2) . . ?
C2 C3 H3 120.9 . . ?
C4 C3 H3 120.9 . . ?
C3 C4 C5 120.5(2) . . ?
C3 C4 N1 132.3(2) . . ?
C5 C4 N1 107.09(19) . . ?
C6 C5 C4 120.4(2) . . ?
C6 C5 C7 132.3(2) . . ?
C4 C5 C7 107.3(2) . . ?
C1 C6 C5 118.2(2) . . ?
C1 C6 H6 120.9 . . ?
C5 C6 H6 120.9 . . ?
C8 C7 C5 109.3(2) . . ?
C8 C7 H7 125.4 . . ?
C5 C7 H7 125.4 . . ?
C7 C8 N1 108.4(2) . . ?
C7 C8 C13 123.8(2) . . ?
N1 C8 C13 127.7(2) . . ?
N3 C9 N2 126.8(2) . . ?
N3 C9 N1 116.34(19) . . ?
N2 C9 N1 116.9(2) . . ?
N2 C10 C11 123.7(2) . . ?
N2 C10 H10 118.2 . . ?
C11 C10 H10 118.2 . . ?
C10 C11 C12 116.1(2) . . ?
C10 C11 H11 121.9 . . ?
C12 C11 H11 121.9 . . ?
N3 C12 C11 122.5(3) . . ?
N3 C12 H12 118.7 . . ?
C11 C12 H12 118.7 . . ?
C8 C13 C14 116.46(19) . . ?
C8 C13 C16 118.58(19) . . ?
C14 C13 C16 104.67(19) . . ?
C8 C13 H13 105.3 . . ?
C14 C13 H13 105.3 . . ?
C16 C13 H13 105.3 . . ?
O1 C14 N4 124.9(2) . . ?
O1 C14 C13 127.0(2) . . ?
N4 C14 C13 107.90(19) . . ?
O2 C15 N4 124.0(2) . . ?
O2 C15 C16 127.3(2) . . ?
N4 C15 C16 108.7(2) . . ?
C15 C16 C13 105.11(19) . . ?
C15 C16 H16A 110.7 . . ?
C13 C16 H16A 110.7 . . ?
C15 C16 H16B 110.7 . . ?
C13 C16 H16B 110.7 . . ?
H16A C16 H16B 108.8 . . ?
C18 C17 C22 120.4(2) . . ?
C18 C17 N4 120.3(2) . . ?
C22 C17 N4 119.3(2) . . ?
C19 C18 C17 119.3(2) . . ?
C19 C18 H18 120.3 . . ?
C17 C18 H18 120.3 . . ?
C18 C19 C20 120.4(3) . . ?
C18 C19 H19 119.8 . . ?
C20 C19 H19 119.8 . . ?
C21 C20 C19 120.0(3) . . ?
C21 C20 H20 120.0 . . ?
C19 C20 H20 120.0 . . ?
C20 C21 C22 120.4(3) . . ?
C20 C21 H21 119.8 . . ?
C22 C21 H21 119.8 . . ?
C21 C22 C17 119.5(2) . . ?
C21 C22 H22 120.2 . . ?
C17 C22 H22 120.2 . . ?

loop_
_geom_bond_atom_site_label_1
_geom_bond_atom_site_label_2
_geom_bond_distance
_geom_bond_site_symmetry_2
_geom_bond_publ_flag
Br1 C1 1.901(3) . ?
O1 C14 1.208(3) . ?
O2 C15 1.204(3) . ?
N1 C9 1.400(3) . ?
N1 C4 1.408(3) . ?
N1 C8 1.421(3) . ?
N2 C9 1.327(3) . ?
N2 C10 1.335(3) . ?
N3 C9 1.325(3) . ?
N3 C12 1.332(3) . ?
N4 C14 1.395(3) . ?
N4 C15 1.395(3) . ?
N4 C17 1.425(3) . ?
C1 C6 1.368(4) . ?
C1 C2 1.388(4) . ?
C2 C3 1.379(4) . ?
C2 H2 0.9400 . ?
C3 C4 1.393(3) . ?
C3 H3 0.9400 . ?
C4 C5 1.405(3) . ?
C5 C6 1.392(3) . ?
C5 C7 1.426(3) . ?
C6 H6 0.9400 . ?
C7 C8 1.345(3) . ?
C7 H7 0.9400 . ?
C8 C13 1.496(3) . ?
C10 C11 1.358(4) . ?
C10 H10 0.9400 . ?
C11 C12 1.373(4) . ?
C11 H11 0.9400 . ?
C12 H12 0.9400 . ?
C13 C14 1.509(3) . ?
C13 C16 1.528(3) . ?
C13 H13 0.9900 . ?
C15 C16 1.497(3) . ?
C16 H16A 0.9800 . ?
C16 H16B 0.9800 . ?
C17 C18 1.383(3) . ?
C17 C22 1.389(3) . ?
C18 C19 1.379(4) . ?
C18 H18 0.9400 . ?
C19 C20 1.386(4) . ?
C19 H19 0.9400 . ?
C20 C21 1.373(4) . ?
C20 H20 0.9400 . ?
C21 C22 1.379(4) . ?
C21 H21 0.9400 . ?
C22 H22 0.9400 . ?
